data_2312759
loop_
_publ_author_name
'Hoelm, Marta'
'Wzgarda-Raj, Kinga'
'Kinart, Zdzislaw'
'Kost, Bartlomiej'
'Brzezinski, Marek'
'Staniec, Paulina'

_publ_section_title
;
 Synthesis, crystal structure elucidation, theoretical characterization
 and thermochemistry analysis of the potential anticancer drug BFS.
;
_journal_coeditor_code DG3069
_journal_issue 'Pt 3'
_journal_name_full 'Acta crystallographica. Section C, Structural chemistry'
_journal_page_first 156
_journal_page_last 164
_journal_paper_doi 10.1107/S2053229625001299
_journal_volume 81
_journal_year 2025
_chemical_formula_iupac 'C8 H12 F6 O6 S2'
_chemical_formula_moiety 'C8 H12 F6 O6 S2'
_chemical_formula_sum 'C8 H12 F6 O6 S2'
_chemical_formula_weight 382.30
_chemical_name_systematic
;
Butane-1,4-diyl bis(2,2,2-trifluoroethane-1-sulfonate)
;
_space_group_crystal_system monoclinic
_space_group_IT_number 14
_space_group_name_Hall '-P 2yn'
_space_group_name_H-M_alt 'P 1 21/n 1'
_atom_sites_solution_hydrogens geom
_atom_sites_solution_primary dual
_audit_creation_method
;
Olex2 1.5
(compiled 2024.02.16 svn.r378c4104 for OlexSys, GUI svn.r6928)
;
_cell_angle_alpha 90
_cell_angle_beta 91.8347(9)
_cell_angle_gamma 90
_cell_formula_units_Z 2
_cell_length_a 4.95674(6)
_cell_length_b 15.97566(14)
_cell_length_c 8.76933(7)
_cell_measurement_reflns_used 13256
_cell_measurement_temperature 100.0(2)
_cell_measurement_theta_max 75.1990
_cell_measurement_theta_min 5.4990
_cell_volume 694.063(12)
_computing_cell_refinement
;
CrysAlis PRO (Rigaku OD, 2020)
;
_computing_data_collection
;
CrysAlis PRO (Rigaku OD, 2020)
;
_computing_data_reduction
;
CrysAlis PRO (Rigaku OD, 2020)
;
_computing_molecular_graphics
;
OLEX2 (Dolomanov <i>et al.</i>,  2009)
;
_computing_publication_material
;
OLEX2 (Dolomanov <i>et al.</i>,  2009)
;
_computing_structure_refinement
;
SHELXL2018 (Sheldrick, 2015<i>b</i>)
;
_computing_structure_solution
;
SHELXT (Sheldrick, 2015<i>a</i>)
;
_diffrn_ambient_temperature 100.0(2)
_diffrn_detector 'Hybrid Pixel Array Detector'
_diffrn_detector_area_resol_mean 10.0000
_diffrn_measured_fraction_theta_full 1.000
_diffrn_measured_fraction_theta_max 0.976
_diffrn_measurement_device 'four-circle diffractometer'
_diffrn_measurement_device_type 'Rigaku XtaLAB Synergy Dualflex diffractometer with a HyPix detector'
_diffrn_measurement_method '\w scans'
_diffrn_radiation_monochromator mirror
_diffrn_radiation_probe x-ray
_diffrn_radiation_type 'Cu K\a'
_diffrn_radiation_wavelength 1.54184
_diffrn_reflns_av_R_equivalents 0.0427
_diffrn_reflns_av_unetI/netI 0.0156
_diffrn_reflns_limit_h_max 5
_diffrn_reflns_limit_h_min -6
_diffrn_reflns_limit_k_max 19
_diffrn_reflns_limit_k_min -20
_diffrn_reflns_limit_l_max 10
_diffrn_reflns_limit_l_min -11
_diffrn_reflns_number 20684
_diffrn_reflns_theta_full 67.684
_diffrn_reflns_theta_max 76.316
_diffrn_reflns_theta_min 5.538
_diffrn_source 'micro-focus sealed X-ray tube'
_exptl_absorpt_coefficient_mu 4.460
_exptl_absorpt_correction_T_max 1.000
_exptl_absorpt_correction_T_min 0.656
_exptl_absorpt_correction_type gaussian
_exptl_absorpt_process_details
;
(CrysAlis PRO; Rigaku OD, 2020)
;
_exptl_crystal_colour colourless
_exptl_crystal_density_diffrn 1.829
_exptl_crystal_description plate
_exptl_crystal_F_000 388
_exptl_crystal_size_max 0.246
_exptl_crystal_size_mid 0.104
_exptl_crystal_size_min 0.027
_refine_diff_density_max 0.373
_refine_diff_density_min -0.377
_refine_ls_extinction_coef 0.0014(4)
_refine_ls_extinction_expression Fc^*^=kFc[1+0.001xFc^2^\l^3^/sin(2\q)]^-1/4^
_refine_ls_extinction_method
;
SHELXL2018 (Sheldrick, 2015<i>b</i>)
;
_refine_ls_goodness_of_fit_ref 1.088
_refine_ls_hydrogen_treatment constr
_refine_ls_matrix_type full
_refine_ls_number_parameters 101
_refine_ls_number_reflns 1419
_refine_ls_number_restraints 0
_refine_ls_restrained_S_all 1.088
_refine_ls_R_factor_all 0.0274
_refine_ls_R_factor_gt 0.0268
_refine_ls_shift/su_max 0.001
_refine_ls_shift/su_mean 0.000
_refine_ls_structure_factor_coef Fsqd
_refine_ls_weighting_details 'w=1/[\s^2^(Fo^2^)+(0.0309P)^2^+0.4585P] where P=(Fo^2^+2Fc^2^)/3'
_refine_ls_weighting_scheme calc
_refine_ls_wR_factor_gt 0.0672
_refine_ls_wR_factor_ref 0.0676
_reflns_number_gt 1377
_reflns_number_total 1419
_reflns_threshold_expression 'I > 2\s(I)'
_cod_data_source_file dg3069sup1.cif
_cod_data_source_block I
_cod_depositor_comments 'Adding full bibliography for 2312759.cif.'
_cod_database_code 2312759
_cod_database_fobs_code 2312759
_shelx_space_group_comment
;
The symmetry employed for this shelxl refinement is uniquely defined
by the following loop, which should always be used as a source of
symmetry information in preference to the above space-group names.
They are only intended as comments.
;

loop_
_space_group_symop_operation_xyz
'x, y, z'
'-x+1/2, y+1/2, -z+1/2'
'-x, -y, -z'
'x-1/2, -y-1/2, z-1/2'

loop_
_atom_site_type_symbol
_atom_site_label
_atom_site_fract_x
_atom_site_fract_y
_atom_site_fract_z
_atom_site_U_iso_or_equiv
_atom_site_adp_type
_atom_site_calc_flag
_atom_site_occupancy
_atom_site_disorder_assembly
_atom_site_disorder_group
S S1 0.09291(7) 0.77808(2) 0.45906(4) 0.01557(13) Uani d 1 . .
O O2 -0.0610(2) 0.75921(7) 0.58924(12) 0.0211(2) Uani d 1 . .
F F1 0.4306(2) 0.56164(6) 0.37697(12) 0.0358(3) Uani d 1 . .
O O3 -0.0448(2) 0.79034(7) 0.31510(12) 0.0209(2) Uani d 1 . .
F F3 0.0347(2) 0.60829(6) 0.32009(12) 0.0390(3) Uani d 1 . .
O O1 0.2634(2) 0.85705(6) 0.50250(11) 0.0186(2) Uani d 1 . .
F F2 0.1493(2) 0.58254(6) 0.55349(11) 0.0376(3) Uani d 1 . .
C C2 0.3491(3) 0.70095(9) 0.44075(16) 0.0174(3) Uani d 1 . .
H H2A 0.454759 0.714218 0.352720 0.021 Uiso calc 1 . .
H H2B 0.468983 0.702865 0.530318 0.021 Uiso calc 1 . .
C C3 0.3928(3) 0.90349(9) 0.37809(16) 0.0202(3) Uani d 1 . .
H H3A 0.257233 0.930849 0.313282 0.024 Uiso calc 1 . .
H H3B 0.495829 0.865631 0.316016 0.024 Uiso calc 1 . .
C C1 0.2377(3) 0.61343(10) 0.42299(17) 0.0227(3) Uani d 1 . .
C C4 0.5764(3) 0.96757(9) 0.45398(16) 0.0195(3) Uani d 1 . .
H H4A 0.676828 0.996148 0.376376 0.023 Uiso calc 1 . .
H H4B 0.705368 0.939016 0.521290 0.023 Uiso calc 1 . .

loop_
_atom_site_aniso_label
_atom_site_aniso_U_11
_atom_site_aniso_U_22
_atom_site_aniso_U_33
_atom_site_aniso_U_12
_atom_site_aniso_U_13
_atom_site_aniso_U_23
S1 0.0155(2) 0.0192(2) 0.0120(2) -0.00059(12) 0.00031(13) -0.00071(11)
O2 0.0197(5) 0.0278(6) 0.0159(5) -0.0027(4) 0.0040(4) -0.0010(4)
F1 0.0461(6) 0.0221(5) 0.0396(6) 0.0075(4) 0.0097(5) -0.0030(4)
O3 0.0200(5) 0.0275(5) 0.0151(5) 0.0019(4) -0.0032(4) -0.0001(4)
F3 0.0442(6) 0.0298(5) 0.0418(6) -0.0068(5) -0.0178(5) -0.0092(4)
O1 0.0230(5) 0.0189(5) 0.0139(5) -0.0030(4) 0.0009(4) -0.0009(4)
F2 0.0600(7) 0.0245(5) 0.0291(5) -0.0109(5) 0.0160(5) 0.0017(4)
C2 0.0175(7) 0.0196(7) 0.0152(7) -0.0001(5) 0.0000(5) 0.0010(5)
C3 0.0262(8) 0.0187(7) 0.0158(7) 0.0002(6) 0.0041(6) 0.0024(5)
C1 0.0282(8) 0.0213(7) 0.0187(7) -0.0005(6) 0.0007(6) -0.0011(6)
C4 0.0191(7) 0.0176(7) 0.0219(7) 0.0008(6) 0.0029(6) 0.0008(5)

loop_
_atom_type_symbol
_atom_type_description
_atom_type_scat_dispersion_real
_atom_type_scat_dispersion_imag
_atom_type_scat_source
C C 0.0181 0.0091 'International Tables Vol C Tables 4.2.6.8 and 6.1.1.4'
H H 0.0000 0.0000 'International Tables Vol C Tables 4.2.6.8 and 6.1.1.4'
F F 0.0727 0.0534 'International Tables Vol C Tables 4.2.6.8 and 6.1.1.4'
O O 0.0492 0.0322 'International Tables Vol C Tables 4.2.6.8 and 6.1.1.4'
S S 0.3331 0.5567 'International Tables Vol C Tables 4.2.6.8 and 6.1.1.4'

loop_
_exptl_crystal_face_index_h
_exptl_crystal_face_index_k
_exptl_crystal_face_index_l
_exptl_crystal_face_perp_dist
3 -1 0 0.1210
0 10 0 0.0134
0 -10 0 0.0134
0 3 5 0.0367
1 -3 -5 0.0684
-3 1 -1 0.1046
1 -3 -5 0.0824
0 1 -6 0.0554

loop_
_geom_angle_atom_site_label_1
_geom_angle_atom_site_label_2
_geom_angle_atom_site_label_3
_geom_angle_site_symmetry_1
_geom_angle_site_symmetry_3
_geom_angle
_geom_angle_publ_flag
O2 S1 O3 . . 118.93(7) ?
O2 S1 O1 . . 105.98(6) ?
O2 S1 C2 . . 109.12(7) ?
O3 S1 O1 . . 110.16(6) ?
O3 S1 C2 . . 109.69(7) ?
O1 S1 C2 . . 101.50(6) ?
C3 O1 S1 . . 117.98(9) ?
S1 C2 H2A . . 109.0 ?
S1 C2 H2B . . 109.0 ?
H2A C2 H2B . . 107.8 ?
C1 C2 S1 . . 112.99(11) ?
C1 C2 H2A . . 109.0 ?
C1 C2 H2B . . 109.0 ?
O1 C3 H3A . . 110.4 ?
O1 C3 H3B . . 110.4 ?
O1 C3 C4 . . 106.49(11) ?
H3A C3 H3B . . 108.6 ?
C4 C3 H3A . . 110.4 ?
C4 C3 H3B . . 110.4 ?
F1 C1 C2 . . 109.96(13) ?
F3 C1 F1 . . 106.82(12) ?
F3 C1 F2 . . 107.28(13) ?
F3 C1 C2 . . 113.13(13) ?
F2 C1 F1 . . 106.74(13) ?
F2 C1 C2 . . 112.55(12) ?
C3 C4 C4 . 3_676 112.96(15) ?
C3 C4 H4A . . 109.0 ?
C3 C4 H4B . . 109.0 ?
C4 C4 H4A 3_676 . 109.0 ?
C4 C4 H4B 3_676 . 109.0 ?
H4A C4 H4B . . 107.8 ?

loop_
_geom_bond_atom_site_label_1
_geom_bond_atom_site_label_2
_geom_bond_site_symmetry_2
_geom_bond_distance
_geom_bond_publ_flag
S1 O2 . 1.4255(11) ?
S1 O3 . 1.4292(10) ?
S1 O1 . 1.5589(10) ?
S1 C2 . 1.7804(15) ?
F1 C1 . 1.3367(19) ?
F3 C1 . 1.3321(18) ?
O1 C3 . 1.4820(17) ?
F2 C1 . 1.3331(18) ?
C2 H2A . 0.9700 ?
C2 H2B . 0.9700 ?
C2 C1 . 1.510(2) ?
C3 H3A . 0.9700 ?
C3 H3B . 0.9700 ?
C3 C4 . 1.510(2) ?
C4 C4 3_676 1.529(3) ?
C4 H4A . 0.9700 ?
C4 H4B . 0.9700 ?

loop_
_geom_hbond_atom_site_label_D
_geom_hbond_atom_site_label_H
_geom_hbond_atom_site_label_A
_geom_hbond_site_symmetry_A
_geom_hbond_distance_DH
_geom_hbond_distance_HA
_geom_hbond_distance_DA
_geom_hbond_angle_DHA
_geom_hbond_publ_flag
C2 H2A O2 4_566 0.97 2.35 3.1930(10) 145 yes
C2 H2B O2 1_455 0.97 2.54 3.2970(10) 135 yes
C2 H2B O3 4_565 0.97 2.50 3.3110(10) 141 yes
C3 H3B O3 1_455 0.97 2.58 3.3830(10) 141 yes
C3 H3B F2 4_565 0.97 2.58 3.1620(10) 153 yes

loop_
_geom_torsion_atom_site_label_1
_geom_torsion_atom_site_label_2
_geom_torsion_atom_site_label_3
_geom_torsion_atom_site_label_4
_geom_torsion_site_symmetry_1
_geom_torsion_site_symmetry_2
_geom_torsion_site_symmetry_3
_geom_torsion_site_symmetry_4
_geom_torsion
_geom_torsion_publ_flag
S1 O1 C3 C4 . . . . -171.49(9) ?
S1 C2 C1 F1 . . . . 166.56(10) ?
S1 C2 C1 F3 . . . . 47.22(16) ?
S1 C2 C1 F2 . . . . -74.59(15) ?
O2 S1 O1 C3 . . . . -165.37(10) ?
O2 S1 C2 C1 . . . . 59.26(12) ?
O3 S1 O1 C3 . . . . -35.49(12) ?
O3 S1 C2 C1 . . . . -72.64(12) ?
O1 S1 C2 C1 . . . . 170.85(10) ?
O1 C3 C4 C4 . . . 3_676 -63.54(18) ?
C2 S1 O1 C3 . . . . 80.68(11) ?
